data_7204247
loop_
_publ_author_name
'Heirtzler, Fenton'
'Neuburger, Markus'
'Kulike, Klaus'

_publ_section_title
;
 Insights on the synthesis and organisational phenomena of twisted
 pyrazine--pyridine hybrids
;
_journal_issue 6
_journal_name_full 'Journal of the Chemical Society, Perkin Transactions 1'
_journal_page_first 809
_journal_paper_doi 10.1039/b107751a
_journal_year 2002
_chemical_compound_source
;
?
;
_chemical_formula_moiety ' C19 H13 N5 '
_chemical_formula_sum 'C19 H13 N5'
_chemical_formula_weight 311.35
_chemical_name_systematic
;
?
;
_space_group_IT_number 15
_symmetry_cell_setting monoclinic
_symmetry_space_group_name_Hall '-C 2yc'
_symmetry_space_group_name_H-M 'C 1 2/c 1'
_audit_creation_date 97-11-17
_audit_creation_method CRYSTALS
_cell_angle_alpha 90
_cell_angle_beta 97.615(7)
_cell_angle_gamma 90
_cell_formula_units_Z 8
_cell_length_a 33.8039(31)
_cell_length_b 7.8999(9)
_cell_length_c 11.7328(9)
_cell_measurement_reflns_used 25
_cell_measurement_temperature 293
_cell_measurement_theta_max 42
_cell_measurement_theta_min 18
_cell_volume 3105.6(5)
_diffrn_ambient_temperature 293
_diffrn_measurement_method 2\q/\w
_diffrn_radiation_type 'Cu K\a'
_diffrn_radiation_wavelength 1.54180
_diffrn_reflns_av_R_equivalents 0.02
_diffrn_reflns_limit_h_max 41
_diffrn_reflns_limit_h_min -42
_diffrn_reflns_limit_k_max 0
_diffrn_reflns_limit_k_min -9
_diffrn_reflns_limit_l_max 14
_diffrn_reflns_limit_l_min 0
_diffrn_reflns_number 3121
_diffrn_reflns_theta_max 74.33
_diffrn_reflns_theta_min 2.16
_diffrn_standards_decay_% 3.59
_diffrn_standards_interval_time 120
_diffrn_standards_number 3
_exptl_absorpt_coefficient_mu 0.63
_exptl_absorpt_correction_T_max 1.00
_exptl_absorpt_correction_T_min 0.93
_exptl_absorpt_correction_type empirical
_exptl_absorpt_process_details '\y scan'
_exptl_crystal_colour ' colourless '
_exptl_crystal_density_diffrn 1.33
_exptl_crystal_description ' prism '
_exptl_crystal_F_000 1296
_exptl_crystal_size_max 0.55
_exptl_crystal_size_mid 0.50
_exptl_crystal_size_min 0.20
_refine_diff_density_max 0.20
_refine_diff_density_min -0.12
_refine_ls_extinction_coef 59.6(47)
_refine_ls_extinction_method 'Larson 1970 Crystallographic Computing eq 22'
_refine_ls_goodness_of_fit_obs 1.0995
_refine_ls_number_parameters 218
_refine_ls_number_reflns 2469
_refine_ls_R_factor_obs 0.0382
_refine_ls_shift/esd_max 0.000375
_refine_ls_structure_factor_coef F
_refine_ls_wR_factor_obs 0.0419
_reflns_limit_h_max 41
_reflns_limit_h_min -41
_reflns_limit_k_max 9
_reflns_limit_k_min 0
_reflns_limit_l_max 14
_reflns_limit_l_min 0
_reflns_number_observed 2469
_reflns_number_total 2866
_reflns_observed_criterion >3.00\s(I)
_cod_data_source_file b107751a.txt
_cod_data_source_block FH710A
_cod_depositor_comments
;
The following automatic conversions were performed:
'_symmetry_cell_setting' value 'monoclinic ' changed to 'monoclinic'
according to '/home/saulius/struct/CIF-dictionaries/cif_core.dic'
dictionary named 'cif_core.dic' version 2.4.1 from 2010-06-29.

Automatic conversion script
Id: cif_fix_enum 1527 2010-12-29 10:47:43Z saulius 
;
_cod_original_sg_symbol_H-M 'C 2/c'
_cod_original_formula_sum ' C19 H13 N5 '
_cod_database_code 7204247

loop_
_symmetry_equiv_pos_as_xyz
x,y,z
-x,-y,-z
x+1/2,y+1/2,z
-x+1/2,-y+1/2,-z
-x,y,-z+1/2
x,-y,z+1/2
-x+1/2,y+1/2,-z+1/2
x+1/2,-y+1/2,z+1/2

loop_
_atom_site_aniso_label
_atom_site_aniso_U_11
_atom_site_aniso_U_22
_atom_site_aniso_U_33
_atom_site_aniso_U_23
_atom_site_aniso_U_13
_atom_site_aniso_U_12
N1 0.0497(6) 0.0506(7) 0.0398(6) -0.0036(5) 0.0083(5) -0.0026(5)
C2 0.0424(6) 0.0448(7) 0.0365(6) 0.0001(5) 0.0056(5) -0.0075(5)
C3 0.0523(8) 0.0604(9) 0.0391(7) 0.0032(6) 0.0076(6) -0.0021(7)
C4 0.0597(9) 0.066(1) 0.0472(8) 0.0125(7) 0.0013(6) 0.0026(7)
C5 0.0563(9) 0.0566(9) 0.068(1) 0.0075(8) 0.0057(7) 0.0085(7)
C6 0.0549(8) 0.0531(8) 0.0550(8) -0.0063(7) 0.0133(7) 0.0024(7)
N7 0.0430(6) 0.0550(7) 0.0546(7) -0.0016(6) 0.0024(5) -0.0011(5)
C8 0.0398(6) 0.0473(7) 0.0370(6) -0.0049(5) 0.0022(5) -0.0034(5)
C9 0.0393(6) 0.0501(7) 0.0354(6) -0.0053(5) 0.0054(5) -0.0062(5)
N10 0.0456(6) 0.0654(8) 0.0436(6) -0.0030(5) 0.0111(5) -0.0082(6)
C11 0.0422(7) 0.069(1) 0.0577(8) -0.0092(8) 0.0157(6) -0.0067(7)
C12 0.0394(7) 0.0603(9) 0.0667(9) -0.0075(8) 0.0058(6) -0.0013(6)
N13 0.0418(5) 0.0436(6) 0.0365(5) -0.0010(4) 0.0071(4) -0.0043(5)
C14 0.0442(7) 0.0452(7) 0.0358(6) -0.0015(5) 0.0048(5) -0.0006(5)
C15 0.0561(8) 0.0622(9) 0.0398(7) 0.0057(6) 0.0009(6) 0.0047(7)
C16 0.077(1) 0.0620(9) 0.0425(7) 0.0129(7) 0.0114(7) 0.0019(8)
C17 0.0650(9) 0.0549(8) 0.0496(8) 0.0072(7) 0.0194(7) -0.0076(7)
C18 0.0484(7) 0.0402(7) 0.0442(7) -0.0034(6) 0.0128(5) -0.0050(6)
N19 0.0498(7) 0.0690(9) 0.108(1) 0.0096(8) 0.0190(7) -0.0119(7)
C20 0.0429(7) 0.0483(7) 0.0563(8) -0.0094(6) 0.0142(6) -0.0052(6)
C21 0.0520(8) 0.075(1) 0.0532(8) -0.0000(8) 0.0042(6) -0.0063(8)
C22 0.060(1) 0.110(2) 0.075(1) 0.005(1) -0.0071(9) 0.001(1)
C23 0.048(1) 0.111(2) 0.114(2) -0.010(1) -0.008(1) -0.001(1)
C24 0.0443(9) 0.088(1) 0.150(2) -0.000(1) 0.017(1) -0.016(1)

loop_
_atom_site_label
_atom_site_fract_x
_atom_site_fract_y
_atom_site_fract_z
_atom_site_U_iso_or_equiv
_atom_site_occupancy
_atom_site_thermal_displace_type
N1 0.10570(3) -0.0105(1) -0.00782(9) 0.0465 1.0000 Uani
C2 0.08905(4) 0.0514(2) 0.0814(1) 0.0412 1.0000 Uani
C3 0.10344(4) 0.0132(2) 0.1950(1) 0.0505 1.0000 Uani
C4 0.13614(5) -0.0902(2) 0.2174(1) 0.0582 1.0000 Uani
C5 0.15354(5) -0.1540(2) 0.1275(1) 0.0604 1.0000 Uani
C6 0.13744(4) -0.1107(2) 0.0170(1) 0.0538 1.0000 Uani
N7 0.00719(3) 0.3262(2) -0.0694(1) 0.0512 1.0000 Uani
C8 0.04444(4) 0.2707(2) -0.0357(1) 0.0416 1.0000 Uani
C9 0.05186(4) 0.1524(2) 0.0541(1) 0.0416 1.0000 Uani
N10 0.02352(3) 0.1165(2) 0.1205(1) 0.0511 1.0000 Uani
C11 -0.01254(4) 0.1829(2) 0.0902(1) 0.0555 1.0000 Uani
C12 -0.02114(4) 0.2772(2) -0.0079(1) 0.0556 1.0000 Uani
N13 0.11225(3) 0.3599(1) -0.02957(9) 0.0405 1.0000 Uani
C14 0.07629(4) 0.3525(2) -0.0922(1) 0.0418 1.0000 Uani
C15 0.06819(4) 0.4252(2) -0.2011(1) 0.0532 1.0000 Uani
C16 0.09877(5) 0.5078(2) -0.2447(1) 0.0601 1.0000 Uani
C17 0.13605(5) 0.5146(2) -0.1813(1) 0.0554 1.0000 Uani
C18 0.14190(4) 0.4381(2) -0.0743(1) 0.0437 1.0000 Uani
N19 0.20969(4) 0.5372(2) -0.0342(2) 0.0750 1.0000 Uani
C20 0.18171(4) 0.4332(2) -0.0034(1) 0.0485 1.0000 Uani
C21 0.18923(5) 0.3238(2) 0.0886(1) 0.0604 1.0000 Uani
C22 0.22653(5) 0.3215(3) 0.1517(2) 0.0830 1.0000 Uani
C23 0.25529(5) 0.4268(3) 0.1207(2) 0.0927 1.0000 Uani
C24 0.24580(5) 0.5302(3) 0.0293(2) 0.0935 1.0000 Uani
H31 0.0907 0.0584 0.2568 0.0498 1.0000 Uiso
H41 0.1467 -0.1176 0.2952 0.0571 1.0000 Uiso
H51 0.1764 -0.2270 0.1409 0.0599 1.0000 Uiso
H61 0.1498 -0.1554 -0.0457 0.0543 1.0000 Uiso
H111 -0.0330 0.1643 0.1383 0.0552 1.0000 Uiso
H121 -0.0483 0.3087 -0.0330 0.0541 1.0000 Uiso
H151 0.0421 0.4179 -0.2443 0.0518 1.0000 Uiso
H161 0.0941 0.5605 -0.3190 0.0587 1.0000 Uiso
H171 0.1576 0.5715 -0.2108 0.0561 1.0000 Uiso
H211 0.1686 0.2500 0.1084 0.0592 1.0000 Uiso
H221 0.2322 0.2472 0.2165 0.0791 1.0000 Uiso
H231 0.2816 0.4274 0.1629 0.0847 1.0000 Uiso
H241 0.2663 0.6036 0.0083 0.0835 1.0000 Uiso

loop_
_atom_type_symbol
_atom_type_scat_dispersion_real
_atom_type_scat_dispersion_imag
_atom_type_scat_Cromer_Mann_a1
_atom_type_scat_Cromer_Mann_b1
_atom_type_scat_Cromer_Mann_a2
_atom_type_scat_Cromer_Mann_b2
_atom_type_scat_Cromer_Mann_a3
_atom_type_scat_Cromer_Mann_b3
_atom_type_scat_Cromer_Mann_a4
_atom_type_scat_Cromer_Mann_b4
_atom_type_scat_Cromer_Mann_c
_atom_type_scat_source
'C   ' 0.0170 0.0090 2.3100 20.8439 1.0200 10.2075 1.5886 0.5687 0.8650 51.6512 0.2156 International_Tables_Vol_IV_Table_2.2B
'H   ' 0.0000 0.0000 0.4930 10.5109 0.3229 26.1257 0.1402 3.1424 0.0408 57.7997 0.0030 International_Tables_Vol_IV_Table_2.2B
'N   ' 0.0290 0.0180 12.2126 0.0057 3.1322 9.8933 2.0125 28.9975 1.1663 0.5826 -11.5290 International_Tables_Vol_IV_Table_2.2B

loop_
_geom_angle_atom_site_label_1
_geom_angle_site_symmetry_1
_geom_angle_atom_site_label_2
_geom_angle_site_symmetry_2
_geom_angle_atom_site_label_3
_geom_angle_site_symmetry_3
_geom_angle
_geom_angle_publ_flag
C2 . N1 . C6 . 117.0(1) no
N1 . C2 . C3 . 122.5(1) no
N1 . C2 . C9 . 117.2(1) no
C3 . C2 . C9 . 120.1(1) no
C2 . C3 . C4 . 119.0(1) no
C2 . C3 . H31 . 120.5(1) no
C4 . C3 . H31 . 120.5(1) no
C3 . C4 . C5 . 119.2(1) no
C3 . C4 . H41 . 120.4(2) no
C5 . C4 . H41 . 120.4(2) no
C4 . C5 . C6 . 118.4(1) no
C4 . C5 . H51 . 120.8(2) no
C6 . C5 . H51 . 120.8(2) no
N1 . C6 . C5 . 123.9(1) no
N1 . C6 . H61 . 118.1(1) no
C5 . C6 . H61 . 118.1(2) no
C8 . N7 . C12 . 117.3(1) no
N7 . C8 . C9 . 120.3(1) no
N7 . C8 . C14 . 115.7(1) no
C9 . C8 . C14 . 123.8(1) no
C2 . C9 . C8 . 125.4(1) no
C2 . C9 . N10 . 114.2(1) no
C8 . C9 . N10 . 120.3(1) no
C9 . N10 . C11 . 117.4(1) no
N10 . C11 . C12 . 121.5(1) no
N10 . C11 . H111 . 119.2(2) no
C12 . C11 . H111 . 119.2(1) no
N7 . C12 . C11 . 121.8(1) no
N7 . C12 . H121 . 119.1(2) no
C11 . C12 . H121 . 119.1(1) no
C14 . N13 . C18 . 118.5(1) no
C8 . C14 . N13 . 115.7(1) no
C8 . C14 . C15 . 121.5(1) no
N13 . C14 . C15 . 122.7(1) no
C14 . C15 . C16 . 118.0(1) no
C14 . C15 . H151 . 121.0(1) no
C16 . C15 . H151 . 121.0(1) no
C15 . C16 . C17 . 119.7(1) no
C15 . C16 . H161 . 120.1(2) no
C17 . C16 . H161 . 120.1(2) no
C16 . C17 . C18 . 118.9(1) no
C16 . C17 . H171 . 120.5(1) no
C18 . C17 . H171 . 120.5(2) no
N13 . C18 . C17 . 122.1(1) no
N13 . C18 . C20 . 115.9(1) no
C17 . C18 . C20 . 122.0(1) no
C20 . N19 . C24 . 116.6(2) no
C18 . C20 . N19 . 116.9(1) no
C18 . C20 . C21 . 120.9(1) no
N19 . C20 . C21 . 122.2(1) no
C20 . C21 . C22 . 119.4(2) no
C20 . C21 . H211 . 120.3(1) no
C22 . C21 . H211 . 120.3(2) no
C21 . C22 . C23 . 118.9(2) no
C21 . C22 . H221 . 120.6(2) no
C23 . C22 . H221 . 120.6(2) no
C22 . C23 . C24 . 118.5(2) no
C22 . C23 . H231 . 120.8(3) no
C24 . C23 . H231 . 120.8(2) no
N19 . C24 . C23 . 124.5(2) no
N19 . C24 . H241 . 117.7(3) no
C23 . C24 . H241 . 117.7(2) no

loop_
_geom_bond_atom_site_label_1
_geom_bond_site_symmetry_1
_geom_bond_atom_site_label_2
_geom_bond_site_symmetry_2
_geom_bond_distance
_geom_bond_publ_flag
N1 . C2 . 1.345(2) yes
N1 . C6 . 1.334(2) yes
C2 . C3 . 1.390(2) yes
C2 . C9 . 1.488(2) yes
C3 . C4 . 1.372(2) yes
C3 . H31 . 0.960(1) no
C4 . C5 . 1.370(2) yes
C4 . H41 . 0.960(1) no
C5 . C6 . 1.380(2) yes
C5 . H51 . 0.960(2) no
C6 . H61 . 0.960(1) no
N7 . C8 . 1.343(2) yes
N7 . C12 . 1.330(2) yes
C8 . C9 . 1.406(2) yes
C8 . C14 . 1.486(2) yes
C9 . N10 . 1.342(2) yes
N10 . C11 . 1.331(2) yes
C11 . C12 . 1.370(2) yes
C11 . H111 . 0.960(1) no
C12 . H121 . 0.960(1) no
N13 . C14 . 1.336(2) yes
N13 . C18 . 1.342(2) yes
C14 . C15 . 1.394(2) yes
C15 . C16 . 1.377(2) yes
C15 . H151 . 0.960(1) no
C16 . C17 . 1.377(2) yes
C16 . H161 . 0.960(1) no
C17 . C18 . 1.383(2) yes
C17 . H171 . 0.960(1) no
C18 . C20 . 1.486(2) yes
N19 . C20 . 1.338(2) yes
N19 . C24 . 1.344(3) yes
C20 . C21 . 1.380(2) yes
C21 . C22 . 1.375(2) yes
C21 . H211 . 0.960(2) no
C22 . C23 . 1.365(3) yes
C22 . H221 . 0.960(2) no
C23 . C24 . 1.353(3) yes
C23 . H231 . 0.960(2) no
C24 . H241 . 0.960(2) no

loop_
_cod_related_entry_id
_cod_related_entry_database
_cod_related_entry_code
1 ChemSpider 9089205
